data_7106307
loop_
_publ_author_name
'Andrew D. Schwarz'
'Ainara Nova'
'Eric Clot'
'Philip Mountford'

_publ_section_title
;
 Titanium alkoxyimido (Ti=N-OR) complexes: reductive N-O bond cleavage at
 the boundary between hydrazide and peroxide ligands
;
_journal_name_full Chem.Commun.
_journal_page_first 4926
_journal_paper_doi 10.1039/c1cc10862j
_journal_volume 47
_journal_year 2011
_chemical_formula_moiety 'C8 H23 Cl2 N3 O1 Ti1'
_chemical_formula_sum 'C8 H23 Cl2 N3 O Ti'
_chemical_formula_weight 296.10
_chemical_name_systematic
;
Ti(NOtBu)Cl2(NHMe2)2
;
_space_group_IT_number 2
_symmetry_cell_setting triclinic
_symmetry_space_group_name_Hall '-P 1'
_symmetry_space_group_name_H-M 'P -1'
_atom_sites_solution_hydrogens geom
_atom_sites_solution_primary direct
_atom_sites_solution_secondary difmap
_cell_angle_alpha 107.0308(6)
_cell_angle_beta 90.9663(7)
_cell_angle_gamma 113.4410(7)
_cell_formula_units_Z 4
_cell_length_a 9.64230(10)
_cell_length_b 11.1483(2)
_cell_length_c 16.3073(3)
_cell_measurement_reflns_used 6443
_cell_measurement_temperature 150
_cell_measurement_theta_max 27
_cell_measurement_theta_min 5
_cell_volume 1519.88(4)
_computing_cell_refinement 'DENZO/SCALEPACK (Otwinowski & Minor, 1997)'
_computing_data_collection 'COLLECT (Nonius, 1997-2001).'
_computing_data_reduction 'DENZO/SCALEPACK (Otwinowski & Minor, 1997)'
_computing_molecular_graphics 'CAMERON (Watkin et al., 1996)'
_computing_publication_material 'CRYSTALS (Betteridge et al., 2003)'
_computing_structure_refinement 'CRYSTALS (Betteridge et al., 2003)'
_computing_structure_solution 'SIR92 (Altomare et al., 1994)'
_diffrn_ambient_temperature 150
_diffrn_measured_fraction_theta_full 0.991
_diffrn_measured_fraction_theta_max 0.989
_diffrn_measurement_device 'Nonius KappaCCD'
_diffrn_measurement_device_type Area
_diffrn_measurement_method \w
_diffrn_radiation_monochromator graphite
_diffrn_radiation_type 'Mo K\a'
_diffrn_radiation_wavelength 0.71073
_diffrn_reflns_av_R_equivalents 0.040
_diffrn_reflns_limit_h_max 12
_diffrn_reflns_limit_h_min -12
_diffrn_reflns_limit_k_max 13
_diffrn_reflns_limit_k_min -14
_diffrn_reflns_limit_l_max 21
_diffrn_reflns_limit_l_min -21
_diffrn_reflns_number 11924
_diffrn_reflns_theta_full 26.120
_diffrn_reflns_theta_max 27.494
_diffrn_reflns_theta_min 5.141
_diffrn_standards_number 0
_exptl_absorpt_coefficient_mu 0.898
_exptl_absorpt_correction_T_max 0.84
_exptl_absorpt_correction_T_min 0.84
_exptl_absorpt_correction_type multi-scan
_exptl_absorpt_process_details 'DENZO/SCALEPACK (Otwinowski & Minor, 1997)'
_exptl_crystal_colour orange
_exptl_crystal_density_diffrn 1.294
_exptl_crystal_density_method 'not measured'
_exptl_crystal_description block
_exptl_crystal_F_000 624
_exptl_crystal_size_max 0.20
_exptl_crystal_size_mid 0.20
_exptl_crystal_size_min 0.20
_refine_diff_density_max 0.43
_refine_diff_density_min -0.35
_refine_ls_extinction_method None
_refine_ls_goodness_of_fit_ref 1.1278
_refine_ls_hydrogen_treatment mixed
_refine_ls_matrix_type full
_refine_ls_number_parameters 287
_refine_ls_number_reflns 3876
_refine_ls_number_restraints 0
_refine_ls_R_factor_all 0.0927
_refine_ls_R_factor_gt 0.0464
_refine_ls_shift/su_max 0.001090
_refine_ls_structure_factor_coef F
_refine_ls_weighting_details
;
Method, part 1, Chebychev polynomial, (Watkin, 1994, Prince, 1982)
[weight] = 1.0/[A~0~*T~0~(x)+A~1~*T~1~(x) ... +A~n-1~]*T~n-1~(x)]
where A~i~ are the Chebychev coefficients listed below and x= Fcalc/Fmax
Method = Robust Weighting (Prince, 1982)
W = [weight] * [1-(deltaF/6*sigmaF)^2^]^2^
A~i~ are:
0.295 0.227 0.983E-01 0.791E-01 0.856E-03
;
_refine_ls_weighting_scheme calc
_refine_ls_wR_factor_all 0.1192
_refine_ls_wR_factor_gt 0.0446
_refine_ls_wR_factor_ref 0.0407
_reflns_limit_h_max 12
_reflns_limit_h_min -12
_reflns_limit_k_max 13
_reflns_limit_k_min -14
_reflns_limit_l_max 21
_reflns_limit_l_min 0
_reflns_number_gt 4310
_reflns_number_total 6911
_reflns_threshold_expression I>2.0\s(I)
_oxford_diffrn_Wilson_B_factor 2.21
_oxford_diffrn_Wilson_scale 21.10
_oxford_refine_ls_r_factor_ref 0.0401
_oxford_refine_ls_scale 0.2091(3)
_oxford_reflns_number_all 6911
_oxford_reflns_threshold_expression_ref I>3.0\s(I)
_cod_data_source_file c1cc10862j.txt
_cod_data_source_block COMPOUND_1
_cod_original_sg_symbol_H-M 'P -1 '
_cod_original_formula_sum 'C8 H23 Cl2 N3 O1 Ti1'
_cod_database_code 7106307

loop_
_symmetry_equiv_pos_as_xyz
x,y,z
-x,-y,-z

loop_
_atom_site_label
_atom_site_type_symbol
_atom_site_fract_x
_atom_site_fract_y
_atom_site_fract_z
_atom_site_U_iso_or_equiv
_atom_site_occupancy
_atom_site_adp_type
_atom_site_refinement_flags_posn
_atom_site_refinement_flags_adp
_atom_site_refinement_flags_occupancy
_atom_site_disorder_assembly
_atom_site_disorder_group
_oxford_atom_site_special_shape
_atom_site_attached_hydrogens
Ti1 Ti -0.31574(6) 0.22667(6) -0.05373(4) 0.0200 1.0000 Uani . . . . . . .
Ti2 Ti 0.22274(7) 0.27057(6) 0.45727(4) 0.0220 1.0000 Uani . . . . . . .
N1 N -0.2613(3) 0.1592(3) 0.01416(17) 0.0216 1.0000 Uani . . . . . . .
N2 N -0.1070(3) 0.2769(3) -0.11603(19) 0.0236 1.0000 Uani . . . . . . .
N3 N -0.5430(3) 0.1937(3) -0.01505(18) 0.0213 1.0000 Uani . . . . . . .
N4 N 0.3330(3) 0.3419(3) 0.55568(18) 0.0247 1.0000 Uani . . . . . . .
N5 N 0.4123(3) 0.3052(3) 0.38030(18) 0.0235 1.0000 Uani . . . . . . .
N6 N 0.0013(3) 0.2222(3) 0.5078(2) 0.0283 1.0000 Uani . . . . . . .
O1 O -0.2231(3) 0.0979(2) 0.06673(15) 0.0255 1.0000 Uani . . . . . . .
O2 O 0.4206(3) 0.4068(2) 0.63562(15) 0.0285 1.0000 Uani . . . . . . .
C1 C -0.1120(4) 0.1970(3) 0.1461(2) 0.0259 1.0000 Uani . . . . . . .
C2 C -0.1768(5) 0.2925(4) 0.1985(2) 0.0395 1.0000 Uani . . . . . . .
C3 C 0.0374(4) 0.2735(4) 0.1186(3) 0.0411 1.0000 Uani . . . . . . .
C4 C -0.0994(5) 0.0999(4) 0.1921(3) 0.0371 1.0000 Uani . . . . . . .
C5 C -0.1087(4) 0.3299(4) -0.1890(2) 0.0363 1.0000 Uani . . . . . . .
C6 C -0.0538(4) 0.1662(4) -0.1403(2) 0.0323 1.0000 Uani . . . . . . .
C7 C -0.6222(4) 0.2638(4) -0.0477(2) 0.0322 1.0000 Uani . . . . . . .
C8 C -0.5494(4) 0.2165(4) 0.0781(2) 0.0310 1.0000 Uani . . . . . . .
C9 C 0.4360(4) 0.3109(4) 0.6779(2) 0.0284 1.0000 Uani . . . . . . .
C10 C 0.5459(5) 0.4109(4) 0.7608(3) 0.0443 1.0000 Uani . . . . . . .
C11 C 0.5029(5) 0.2211(4) 0.6211(3) 0.0417 1.0000 Uani . . . . . . .
C12 C 0.2809(4) 0.2269(4) 0.6968(3) 0.0405 1.0000 Uani . . . . . . .
C13 C 0.3657(4) 0.2460(4) 0.2855(2) 0.0324 1.0000 Uani . . . . . . .
C14 C 0.5365(4) 0.2713(4) 0.4050(3) 0.0345 1.0000 Uani . . . . . . .
C15 C -0.1359(4) 0.1688(5) 0.4428(3) 0.0433 1.0000 Uani . . . . . . .
C16 C 0.0022(5) 0.3353(4) 0.5826(3) 0.0415 1.0000 Uani . . . . . . .
Cl1 Cl -0.23510(9) 0.46682(8) 0.01232(6) 0.0300 1.0000 Uani . . . . . . .
Cl2 Cl -0.45170(9) 0.06538(9) -0.18887(5) 0.0284 1.0000 Uani . . . . . . .
Cl3 Cl 0.17181(10) 0.42624(9) 0.40510(6) 0.0324 1.0000 Uani . . . . . . .
Cl4 Cl 0.14976(10) 0.03072(9) 0.39989(6) 0.0329 1.0000 Uani . . . . . . .
H1 H -0.043(4) 0.340(4) -0.078(3) 0.029(5) 1.0000 Uiso . . . . . . .
H2 H -0.597(4) 0.107(4) -0.044(2) 0.029(5) 1.0000 Uiso . . . . . . .
H3 H 0.450(4) 0.388(4) 0.392(2) 0.029(5) 1.0000 Uiso . . . . . . .
H4 H -0.006(4) 0.160(4) 0.526(3) 0.029(5) 1.0000 Uiso . . . . . . .
H21 H -0.2700 0.2395 0.2146 0.0497 1.0000 Uiso R . . . . . .
H22 H -0.1061 0.3554 0.2493 0.0497 1.0000 Uiso R . . . . . .
H23 H -0.1953 0.3425 0.1648 0.0497 1.0000 Uiso R . . . . . .
H31 H 0.0731 0.2087 0.0860 0.0528 1.0000 Uiso R . . . . . .
H32 H 0.1111 0.3362 0.1682 0.0528 1.0000 Uiso R . . . . . .
H33 H 0.0218 0.3232 0.0837 0.0528 1.0000 Uiso R . . . . . .
H41 H -0.0579 0.0418 0.1571 0.0473 1.0000 Uiso R . . . . . .
H42 H -0.0347 0.1524 0.2464 0.0473 1.0000 Uiso R . . . . . .
H43 H -0.1983 0.0447 0.2013 0.0473 1.0000 Uiso R . . . . . .
H51 H -0.1419 0.4021 -0.1727 0.0466 1.0000 Uiso R . . . . . .
H52 H -0.1772 0.2566 -0.2374 0.0466 1.0000 Uiso R . . . . . .
H53 H -0.0090 0.3643 -0.2041 0.0466 1.0000 Uiso R . . . . . .
H61 H -0.0522 0.1335 -0.0928 0.0417 1.0000 Uiso R . . . . . .
H62 H -0.1221 0.0927 -0.1886 0.0417 1.0000 Uiso R . . . . . .
H63 H 0.0461 0.2004 -0.1553 0.0417 1.0000 Uiso R . . . . . .
H71 H -0.6178 0.2479 -0.1079 0.0403 1.0000 Uiso R . . . . . .
H72 H -0.7260 0.2290 -0.0388 0.0403 1.0000 Uiso R . . . . . .
H73 H -0.5730 0.3603 -0.0172 0.0403 1.0000 Uiso R . . . . . .
H81 H -0.4990 0.1705 0.0984 0.0399 1.0000 Uiso R . . . . . .
H82 H -0.6531 0.1816 0.0872 0.0399 1.0000 Uiso R . . . . . .
H83 H -0.5000 0.3130 0.1088 0.0399 1.0000 Uiso R . . . . . .
H101 H 0.5004 0.4659 0.7950 0.0561 1.0000 Uiso R . . . . . .
H102 H 0.5688 0.3607 0.7929 0.0561 1.0000 Uiso R . . . . . .
H103 H 0.6375 0.4690 0.7459 0.0561 1.0000 Uiso R . . . . . .
H111 H 0.4310 0.1598 0.5704 0.0509 1.0000 Uiso R . . . . . .
H112 H 0.5255 0.1691 0.6519 0.0509 1.0000 Uiso R . . . . . .
H113 H 0.5941 0.2774 0.6049 0.0509 1.0000 Uiso R . . . . . .
H121 H 0.2159 0.1657 0.6438 0.0522 1.0000 Uiso R . . . . . .
H122 H 0.2911 0.1750 0.7316 0.0522 1.0000 Uiso R . . . . . .
H123 H 0.2379 0.2874 0.7269 0.0522 1.0000 Uiso R . . . . . .
H131 H 0.2864 0.2685 0.2693 0.0411 1.0000 Uiso R . . . . . .
H132 H 0.4504 0.2816 0.2570 0.0411 1.0000 Uiso R . . . . . .
H133 H 0.3295 0.1483 0.2690 0.0411 1.0000 Uiso R . . . . . .
H141 H 0.5680 0.3105 0.4660 0.0448 1.0000 Uiso R . . . . . .
H142 H 0.6209 0.3069 0.3763 0.0448 1.0000 Uiso R . . . . . .
H143 H 0.5000 0.1736 0.3883 0.0448 1.0000 Uiso R . . . . . .
H151 H -0.1363 0.0951 0.3951 0.0536 1.0000 Uiso R . . . . . .
H152 H -0.2254 0.1364 0.4684 0.0536 1.0000 Uiso R . . . . . .
H153 H -0.1339 0.2416 0.4231 0.0536 1.0000 Uiso R . . . . . .
H161 H 0.0904 0.3680 0.6240 0.0522 1.0000 Uiso R . . . . . .
H162 H -0.0870 0.3033 0.6085 0.0522 1.0000 Uiso R . . . . . .
H163 H 0.0045 0.4085 0.5632 0.0522 1.0000 Uiso R . . . . . .

loop_
_atom_site_aniso_label
_atom_site_aniso_U_11
_atom_site_aniso_U_22
_atom_site_aniso_U_33
_atom_site_aniso_U_23
_atom_site_aniso_U_13
_atom_site_aniso_U_12
Ti1 0.0183(3) 0.0183(3) 0.0218(3) 0.0068(2) 0.0023(2) 0.0061(2)
Ti2 0.0226(3) 0.0210(3) 0.0233(3) 0.0098(3) 0.0043(3) 0.0083(3)
N1 0.0187(13) 0.0206(14) 0.0241(14) 0.0074(12) 0.0016(11) 0.0070(11)
N2 0.0235(15) 0.0213(15) 0.0231(15) 0.0071(12) 0.0025(12) 0.0068(12)
N3 0.0216(14) 0.0220(15) 0.0206(14) 0.0074(12) 0.0023(11) 0.0092(12)
N4 0.0261(15) 0.0280(16) 0.0217(15) 0.0120(13) 0.0030(12) 0.0104(12)
N5 0.0284(15) 0.0181(14) 0.0214(15) 0.0045(12) 0.0042(12) 0.0085(12)
N6 0.0257(15) 0.0331(18) 0.0344(17) 0.0184(15) 0.0103(13) 0.0151(14)
O1 0.0255(12) 0.0239(12) 0.0258(12) 0.0113(10) -0.0041(10) 0.0072(10)
O2 0.0308(13) 0.0236(13) 0.0261(13) 0.0109(10) -0.0025(10) 0.0049(10)
C1 0.0226(17) 0.0243(18) 0.0223(17) 0.0074(15) -0.0039(14) 0.0020(14)
C2 0.044(2) 0.043(2) 0.029(2) 0.0026(18) -0.0032(17) 0.022(2)
C3 0.0242(19) 0.045(2) 0.046(2) 0.020(2) -0.0040(17) 0.0026(17)
C4 0.037(2) 0.038(2) 0.033(2) 0.0182(18) -0.0060(17) 0.0092(18)
C5 0.035(2) 0.043(2) 0.034(2) 0.0196(18) 0.0113(17) 0.0141(18)
C6 0.0287(19) 0.035(2) 0.037(2) 0.0107(17) 0.0125(16) 0.0176(16)
C7 0.0291(19) 0.037(2) 0.036(2) 0.0163(17) 0.0032(16) 0.0166(17)
C8 0.0280(19) 0.038(2) 0.0294(19) 0.0111(16) 0.0077(15) 0.0154(16)
C9 0.0274(18) 0.0300(19) 0.0281(18) 0.0165(16) 0.0024(15) 0.0074(15)
C10 0.044(2) 0.038(2) 0.038(2) 0.0162(19) -0.0140(19) 0.0031(19)
C11 0.050(3) 0.048(3) 0.041(2) 0.025(2) 0.0076(19) 0.026(2)
C12 0.036(2) 0.042(2) 0.043(2) 0.024(2) 0.0053(18) 0.0083(18)
C13 0.037(2) 0.035(2) 0.0236(18) 0.0093(16) 0.0060(16) 0.0138(17)
C14 0.0306(19) 0.047(2) 0.035(2) 0.0184(18) 0.0098(16) 0.0211(18)
C15 0.029(2) 0.052(3) 0.049(3) 0.025(2) 0.0081(18) 0.0105(18)
C16 0.043(2) 0.046(2) 0.048(3) 0.020(2) 0.020(2) 0.028(2)
Cl1 0.0237(4) 0.0200(4) 0.0412(5) 0.0058(4) 0.0041(4) 0.0072(3)
Cl2 0.0254(4) 0.0287(5) 0.0239(4) 0.0037(4) 0.0017(3) 0.0078(3)
Cl3 0.0337(5) 0.0329(5) 0.0406(5) 0.0211(4) 0.0085(4) 0.0173(4)
Cl4 0.0367(5) 0.0213(4) 0.0378(5) 0.0103(4) 0.0118(4) 0.0088(4)

loop_
_atom_type_symbol
_atom_type_scat_dispersion_real
_atom_type_scat_dispersion_imag
_atom_type_scat_Cromer_Mann_a1
_atom_type_scat_Cromer_Mann_b1
_atom_type_scat_Cromer_Mann_a2
_atom_type_scat_Cromer_Mann_b2
_atom_type_scat_Cromer_Mann_a3
_atom_type_scat_Cromer_Mann_b3
_atom_type_scat_Cromer_Mann_a4
_atom_type_scat_Cromer_Mann_b4
_atom_type_scat_Cromer_Mann_c
_atom_type_scat_source
Ti 0.2776 0.4457 9.7595 7.8508 7.3558 0.5000 1.6991 35.6338 1.9021 116.1050 1.2807 'International Tables Vol C 4.2.6.8 and 6.1.1.4'
C 0.0033 0.0016 2.3100 20.8439 1.0200 10.2075 1.5886 0.5687 0.8650 51.6512 0.2156 'International Tables Vol C 4.2.6.8 and 6.1.1.4'
H 0.0000 0.0000 0.4930 10.5109 0.3229 26.1257 0.1402 3.1424 0.0408 57.7998 0.0030 'International Tables Vol C 4.2.6.8 and 6.1.1.4'
O 0.0106 0.0060 3.0485 13.2771 2.2868 5.7011 1.5463 0.3239 0.8670 32.9089 0.2508 'International Tables Vol C 4.2.6.8 and 6.1.1.4'
N 0.0061 0.0033 12.2126 0.0057 3.1322 9.8933 2.0125 28.9975 1.1663 0.5826 -11.5290 'International Tables Vol C 4.2.6.8 and 6.1.1.4'
Cl 0.1484 0.1585 11.4604 0.0104 7.1964 1.1662 6.2556 18.5194 1.6455 47.7784 -9.5574 'International Tables Vol C 4.2.6.8 and 6.1.1.4'

loop_
_geom_angle_atom_site_label_1
_geom_angle_site_symmetry_1
_geom_angle_atom_site_label_2
_geom_angle_site_symmetry_2
_geom_angle_atom_site_label_3
_geom_angle_site_symmetry_3
_geom_angle
_geom_angle_publ_flag
N1 . Ti1 . N2 . 96.72(12) yes
N1 . Ti1 . N3 . 97.12(12) yes
N2 . Ti1 . N3 . 166.11(10) yes
N1 . Ti1 . Cl1 . 110.50(10) yes
N2 . Ti1 . Cl1 . 87.27(8) yes
N3 . Ti1 . Cl1 . 88.98(8) yes
N1 . Ti1 . Cl2 . 114.62(10) yes
N2 . Ti1 . Cl2 . 87.75(8) yes
N3 . Ti1 . Cl2 . 85.44(8) yes
Cl1 . Ti1 . Cl2 . 134.88(4) yes
N4 . Ti2 . N5 . 96.48(12) yes
N4 . Ti2 . N6 . 95.64(13) yes
N5 . Ti2 . N6 . 167.75(11) yes
N4 . Ti2 . Cl3 . 114.95(10) yes
N5 . Ti2 . Cl3 . 85.53(8) yes
N6 . Ti2 . Cl3 . 87.76(9) yes
N4 . Ti2 . Cl4 . 112.35(10) yes
N5 . Ti2 . Cl4 . 89.50(8) yes
N6 . Ti2 . Cl4 . 87.53(9) yes
Cl3 . Ti2 . Cl4 . 132.70(4) yes
Ti1 . N1 . O1 . 177.0(2) yes
Ti1 . N2 . C5 . 116.2(2) yes
Ti1 . N2 . C6 . 114.3(2) yes
C5 . N2 . C6 . 110.1(3) yes
Ti1 . N2 . H1 . 103(3) no
C5 . N2 . H1 . 106(3) no
C6 . N2 . H1 . 106(3) no
Ti1 . N3 . C7 . 115.6(2) yes
Ti1 . N3 . C8 . 115.2(2) yes
C7 . N3 . C8 . 110.3(3) yes
Ti1 . N3 . H2 . 102(2) no
C7 . N3 . H2 . 104(2) no
C8 . N3 . H2 . 109(3) no
Ti2 . N4 . O2 . 176.4(2) yes
Ti2 . N5 . C13 . 115.2(2) yes
Ti2 . N5 . C14 . 116.7(2) yes
C13 . N5 . C14 . 109.4(3) yes
Ti2 . N5 . H3 . 103(3) no
C13 . N5 . H3 . 106(3) no
C14 . N5 . H3 . 106(3) no
Ti2 . N6 . C15 . 116.0(2) yes
Ti2 . N6 . C16 . 113.6(2) yes
C15 . N6 . C16 . 110.4(3) yes
Ti2 . N6 . H4 . 103(3) no
C15 . N6 . H4 . 107(3) no
C16 . N6 . H4 . 106(3) no
N1 . O1 . C1 . 114.2(2) yes
N4 . O2 . C9 . 113.9(2) yes
O1 . C1 . C2 . 109.6(3) yes
O1 . C1 . C3 . 108.4(3) yes
C2 . C1 . C3 . 112.6(3) yes
O1 . C1 . C4 . 101.8(3) yes
C2 . C1 . C4 . 112.0(3) yes
C3 . C1 . C4 . 111.8(3) yes
C1 . C2 . H21 . 109.3 no
C1 . C2 . H22 . 109.6 no
H21 . C2 . H22 . 109.5 no
C1 . C2 . H23 . 109.5 no
H21 . C2 . H23 . 109.5 no
H22 . C2 . H23 . 109.5 no
C1 . C3 . H31 . 109.1 no
C1 . C3 . H32 . 110.0 no
H31 . C3 . H32 . 109.5 no
C1 . C3 . H33 . 109.2 no
H31 . C3 . H33 . 109.5 no
H32 . C3 . H33 . 109.5 no
C1 . C4 . H41 . 109.4 no
C1 . C4 . H42 . 109.7 no
H41 . C4 . H42 . 109.5 no
C1 . C4 . H43 . 109.3 no
H41 . C4 . H43 . 109.5 no
H42 . C4 . H43 . 109.5 no
N2 . C5 . H51 . 109.7 no
N2 . C5 . H52 . 108.9 no
H51 . C5 . H52 . 109.5 no
N2 . C5 . H53 . 109.8 no
H51 . C5 . H53 . 109.5 no
H52 . C5 . H53 . 109.5 no
N2 . C6 . H61 . 109.4 no
N2 . C6 . H62 . 108.9 no
H61 . C6 . H62 . 109.5 no
N2 . C6 . H63 . 110.1 no
H61 . C6 . H63 . 109.5 no
H62 . C6 . H63 . 109.5 no
N3 . C7 . H71 . 109.5 no
N3 . C7 . H72 . 109.9 no
H71 . C7 . H72 . 109.5 no
N3 . C7 . H73 . 109.0 no
H71 . C7 . H73 . 109.5 no
H72 . C7 . H73 . 109.5 no
N3 . C8 . H81 . 109.8 no
N3 . C8 . H82 . 109.5 no
H81 . C8 . H82 . 109.5 no
N3 . C8 . H83 . 109.0 no
H81 . C8 . H83 . 109.5 no
H82 . C8 . H83 . 109.5 no
O2 . C9 . C10 . 101.9(3) yes
O2 . C9 . C11 . 110.1(3) yes
C10 . C9 . C11 . 111.7(3) yes
O2 . C9 . C12 . 108.6(3) yes
C10 . C9 . C12 . 111.8(3) yes
C11 . C9 . C12 . 112.2(3) yes
C9 . C10 . H101 . 109.5 no
C9 . C10 . H102 . 109.9 no
H101 . C10 . H102 . 109.5 no
C9 . C10 . H103 . 109.0 no
H101 . C10 . H103 . 109.5 no
H102 . C10 . H103 . 109.5 no
C9 . C11 . H111 . 109.2 no
C9 . C11 . H112 . 109.5 no
H111 . C11 . H112 . 109.5 no
C9 . C11 . H113 . 109.7 no
H111 . C11 . H113 . 109.5 no
H112 . C11 . H113 . 109.5 no
C9 . C12 . H121 . 109.4 no
C9 . C12 . H122 . 109.7 no
H121 . C12 . H122 . 109.5 no
C9 . C12 . H123 . 109.3 no
H121 . C12 . H123 . 109.5 no
H122 . C12 . H123 . 109.5 no
N5 . C13 . H131 . 109.6 no
N5 . C13 . H132 . 110.1 no
H131 . C13 . H132 . 109.5 no
N5 . C13 . H133 . 108.6 no
H131 . C13 . H133 . 109.5 no
H132 . C13 . H133 . 109.5 no
N5 . C14 . H141 . 109.7 no
N5 . C14 . H142 . 109.8 no
H141 . C14 . H142 . 109.5 no
N5 . C14 . H143 . 108.9 no
H141 . C14 . H143 . 109.5 no
H142 . C14 . H143 . 109.5 no
N6 . C15 . H151 . 109.9 no
N6 . C15 . H152 . 109.7 no
H151 . C15 . H152 . 109.5 no
N6 . C15 . H153 . 108.8 no
H151 . C15 . H153 . 109.5 no
H152 . C15 . H153 . 109.5 no
N6 . C16 . H161 . 109.4 no
N6 . C16 . H162 . 110.0 no
H161 . C16 . H162 . 109.5 no
N6 . C16 . H163 . 108.9 no
H161 . C16 . H163 . 109.5 no
H162 . C16 . H163 . 109.5 no

loop_
_geom_bond_atom_site_label_1
_geom_bond_site_symmetry_1
_geom_bond_atom_site_label_2
_geom_bond_site_symmetry_2
_geom_bond_distance
_geom_bond_publ_flag
Ti1 . N1 . 1.688(3) yes
Ti1 . N2 . 2.214(3) yes
Ti1 . N3 . 2.208(3) yes
Ti1 . Cl1 . 2.3577(10) yes
Ti1 . Cl2 . 2.3483(10) yes
Ti2 . N4 . 1.691(3) yes
Ti2 . N5 . 2.206(3) yes
Ti2 . N6 . 2.221(3) yes
Ti2 . Cl3 . 2.3464(10) yes
Ti2 . Cl4 . 2.3528(11) yes
N1 . O1 . 1.368(3) yes
N2 . C5 . 1.478(4) yes
N2 . C6 . 1.471(4) yes
N2 . H1 . 0.81(4) no
N3 . C7 . 1.477(4) yes
N3 . C8 . 1.471(4) yes
N3 . H2 . 0.87(4) no
N4 . O2 . 1.364(3) yes
N5 . C13 . 1.474(4) yes
N5 . C14 . 1.474(4) yes
N5 . H3 . 0.81(4) no
N6 . C15 . 1.478(5) yes
N6 . C16 . 1.473(5) yes
N6 . H4 . 0.82(4) no
O1 . C1 . 1.489(4) yes
O2 . C9 . 1.481(4) yes
C1 . C2 . 1.506(5) yes
C1 . C3 . 1.507(5) yes
C1 . C4 . 1.526(5) yes
C2 . H21 . 0.950 no
C2 . H22 . 0.950 no
C2 . H23 . 0.950 no
C3 . H31 . 0.950 no
C3 . H32 . 0.950 no
C3 . H33 . 0.950 no
C4 . H41 . 0.950 no
C4 . H42 . 0.950 no
C4 . H43 . 0.950 no
C5 . H51 . 0.950 no
C5 . H52 . 0.950 no
C5 . H53 . 0.950 no
C6 . H61 . 0.950 no
C6 . H62 . 0.950 no
C6 . H63 . 0.950 no
C7 . H71 . 0.950 no
C7 . H72 . 0.950 no
C7 . H73 . 0.950 no
C8 . H81 . 0.950 no
C8 . H82 . 0.950 no
C8 . H83 . 0.950 no
C9 . C10 . 1.524(5) yes
C9 . C11 . 1.507(5) yes
C9 . C12 . 1.509(5) yes
C10 . H101 . 0.950 no
C10 . H102 . 0.950 no
C10 . H103 . 0.950 no
C11 . H111 . 0.950 no
C11 . H112 . 0.950 no
C11 . H113 . 0.950 no
C12 . H121 . 0.950 no
C12 . H122 . 0.950 no
C12 . H123 . 0.950 no
C13 . H131 . 0.950 no
C13 . H132 . 0.950 no
C13 . H133 . 0.950 no
C14 . H141 . 0.950 no
C14 . H142 . 0.950 no
C14 . H143 . 0.950 no
C15 . H151 . 0.950 no
C15 . H152 . 0.950 no
C15 . H153 . 0.950 no
C16 . H161 . 0.950 no
C16 . H162 . 0.950 no
C16 . H163 . 0.950 no
